data_2240950
loop_
_publ_author_name
'Kang, Gihaeng'
'Kim, Jineun'
'Kwon, Eunjin'
'Kim, Tae Ho'

_publ_section_title
;
 Crystal structure of metobromuron
;
_journal_coeditor_code HG5451
_journal_issue 8
_journal_name_full 'Acta Crystallographica Section E'
_journal_page_first o589
_journal_paper_doi 10.1107/S205698901501347X
_journal_volume 71
_journal_year 2015
_chemical_formula_iupac 'C9 H11 Br N2 O2'
_chemical_formula_moiety 'C9 H11 Br N2 O2'
_chemical_formula_sum 'C9 H11 Br N2 O2'
_chemical_formula_weight 259.11
_chemical_name_common
;
Metobromuron
;
_chemical_name_systematic
;
3-(4-Bromophenyl)-1-methoxy-1-methylurea
;
_space_group_crystal_system orthorhombic
_space_group_IT_number 61
_space_group_name_Hall '-P 2ac 2ab'
_space_group_name_H-M_alt 'P b c a'
_symmetry_space_group_name_Hall '-P 2ac 2ab'
_symmetry_space_group_name_H-M 'P b c a'
_atom_sites_solution_hydrogens geom
_audit_creation_method SHELXL-2013
_cell_angle_alpha 90
_cell_angle_beta 90
_cell_angle_gamma 90
_cell_formula_units_Z 8
_cell_length_a 9.8184(2)
_cell_length_b 11.3286(3)
_cell_length_c 18.9569(5)
_cell_measurement_reflns_used 3544
_cell_measurement_temperature 173(2)
_cell_measurement_theta_max 24.06
_cell_measurement_theta_min 2.95
_cell_volume 2108.55(9)
_computing_cell_refinement
;
SAINT (Bruker, 2013)
;
_computing_data_collection
;
APEX2 (Bruker, 2013)
;
_computing_data_reduction
;
SAINT (Bruker, 2013)
;
_computing_molecular_graphics
;
DIAMOND (Brandenburg, 2010)
;
_computing_publication_material
;
SHELXTL (Sheldrick, 2008)
;
_computing_structure_refinement
;
SHELXL2013 (Sheldrick, 2015)
;
_computing_structure_solution
;
SHELXS97 (Sheldrick 2008)
;
_diffrn_ambient_temperature 173(2)
_diffrn_measured_fraction_theta_full 0.999
_diffrn_measured_fraction_theta_max 0.995
_diffrn_measurement_device_type 'Bruker APEXII CCD'
_diffrn_measurement_method '\f and \w scans'
_diffrn_radiation_type MoK\a
_diffrn_radiation_wavelength 0.71073
_diffrn_reflns_av_R_equivalents 0.0477
_diffrn_reflns_limit_h_max 12
_diffrn_reflns_limit_h_min -12
_diffrn_reflns_limit_k_max 14
_diffrn_reflns_limit_k_min -14
_diffrn_reflns_limit_l_max 24
_diffrn_reflns_limit_l_min -23
_diffrn_reflns_number 17922
_diffrn_reflns_theta_full 25.242
_diffrn_reflns_theta_max 27.526
_diffrn_reflns_theta_min 2.149
_exptl_absorpt_coefficient_mu 3.875
_exptl_absorpt_correction_T_max 0.927
_exptl_absorpt_correction_T_min 0.389
_exptl_absorpt_correction_type multi-scan
_exptl_absorpt_process_details
;
(SADABS; Bruker, 2013)
;
_exptl_crystal_colour colourless
_exptl_crystal_density_diffrn 1.632
_exptl_crystal_description plate
_exptl_crystal_F_000 1040
_exptl_crystal_size_max 0.300
_exptl_crystal_size_mid 0.160
_exptl_crystal_size_min 0.020
_refine_diff_density_max 0.414
_refine_diff_density_min -0.424
_refine_ls_extinction_method none
_refine_ls_goodness_of_fit_ref 1.033
_refine_ls_hydrogen_treatment constr
_refine_ls_matrix_type full
_refine_ls_number_parameters 129
_refine_ls_number_reflns 2424
_refine_ls_number_restraints 0
_refine_ls_restrained_S_all 1.033
_refine_ls_R_factor_all 0.0466
_refine_ls_R_factor_gt 0.0290
_refine_ls_shift/su_max 0.001
_refine_ls_shift/su_mean 0.000
_refine_ls_structure_factor_coef Fsqd
_refine_ls_weighting_details 'w=1/[\s^2^(Fo^2^)+(0.0255P)^2^+1.1050P] where P=(Fo^2^+2Fc^2^)/3'
_refine_ls_weighting_scheme calc
_refine_ls_wR_factor_gt 0.0603
_refine_ls_wR_factor_ref 0.0663
_reflns_number_gt 1857
_reflns_number_total 2424
_reflns_threshold_expression 'I > 2\s(I)'
_cod_data_source_file hg5451sup1.cif
_cod_data_source_block I
_cod_database_code 2240950
_shelx_space_group_comment
;
The symmetry employed for this shelxl refinement is uniquely defined
by the following loop, which should always be used as a source of
symmetry information in preference to the above space-group names.
They are only intended as comments.
;
_shelx_estimated_absorpt_t_min 0.389
_shelx_estimated_absorpt_t_max 0.927

loop_
_space_group_symop_operation_xyz
'x, y, z'
'x+1/2, -y+1/2, -z'
'-x, y+1/2, -z+1/2'
'-x+1/2, -y, z+1/2'
'-x, -y, -z'
'-x-1/2, y-1/2, z'
'x, -y-1/2, z-1/2'
'x-1/2, y, -z-1/2'

loop_
_atom_site_type_symbol
_atom_site_label
_atom_site_fract_x
_atom_site_fract_y
_atom_site_fract_z
_atom_site_U_iso_or_equiv
_atom_site_adp_type
_atom_site_calc_flag
_atom_site_occupancy
Br Br1 0.86464(3) 0.10694(2) 0.51608(2) 0.03673(10) Uani d 1
O O1 0.88255(14) 0.47320(14) 0.80131(9) 0.0337(4) Uani d 1
O O2 0.55297(15) 0.56454(15) 0.83862(9) 0.0338(4) Uani d 1
N N1 0.67399(18) 0.41832(16) 0.75709(10) 0.0259(4) Uani d 1
H H1N 0.5855 0.4269 0.7624 0.031 Uiso calc 1
N N2 0.69171(18) 0.54270(17) 0.85274(10) 0.0297(5) Uani d 1
C C1 0.7206(2) 0.34339(18) 0.70276(12) 0.0224(5) Uani d 1
C C2 0.6508(2) 0.34425(19) 0.63907(12) 0.0249(5) Uani d 1
H H2 0.5732 0.3934 0.6335 0.030 Uiso calc 1
C C3 0.6936(2) 0.2741(2) 0.58381(12) 0.0276(5) Uani d 1
H H3 0.6467 0.2756 0.5400 0.033 Uiso calc 1
C C4 0.8053(2) 0.20197(19) 0.59297(12) 0.0265(5) Uani d 1
C C5 0.8734(2) 0.19632(19) 0.65655(12) 0.0278(5) Uani d 1
H H5 0.9485 0.1444 0.6625 0.033 Uiso calc 1
C C6 0.8306(2) 0.26736(19) 0.71147(12) 0.0264(5) Uani d 1
H H6 0.8766 0.2643 0.7555 0.032 Uiso calc 1
C C7 0.7577(2) 0.47817(19) 0.80181(12) 0.0248(5) Uani d 1
C C8 0.7580(3) 0.6412(2) 0.88719(14) 0.0378(6) Uani d 1
H H8A 0.8452 0.6152 0.9069 0.057 Uiso calc 1
H H8B 0.6996 0.6709 0.9252 0.057 Uiso calc 1
H H8C 0.7740 0.7042 0.8528 0.057 Uiso calc 1
C C9 0.4734(3) 0.5087(3) 0.89159(16) 0.0525(8) Uani d 1
H H9A 0.4974 0.4249 0.8941 0.079 Uiso calc 1
H H9B 0.3766 0.5168 0.8800 0.079 Uiso calc 1
H H9C 0.4914 0.5461 0.9373 0.079 Uiso calc 1

loop_
_atom_site_aniso_label
_atom_site_aniso_U_11
_atom_site_aniso_U_22
_atom_site_aniso_U_33
_atom_site_aniso_U_12
_atom_site_aniso_U_13
_atom_site_aniso_U_23
Br1 0.04164(16) 0.03414(14) 0.03440(17) 0.00799(11) 0.01142(11) -0.00470(11)
O1 0.0172(9) 0.0434(10) 0.0404(10) 0.0032(7) -0.0014(7) -0.0051(8)
O2 0.0191(8) 0.0430(10) 0.0395(10) 0.0057(7) -0.0011(7) -0.0108(8)
N1 0.0157(9) 0.0335(11) 0.0285(11) 0.0028(7) 0.0012(8) -0.0047(9)
N2 0.0195(10) 0.0382(12) 0.0314(12) 0.0014(8) -0.0023(8) -0.0082(9)
C1 0.0194(11) 0.0238(11) 0.0241(12) 0.0008(8) 0.0040(9) 0.0012(9)
C2 0.0203(12) 0.0278(11) 0.0267(13) 0.0060(9) 0.0009(9) 0.0021(10)
C3 0.0275(12) 0.0311(12) 0.0241(13) 0.0037(9) -0.0005(10) 0.0014(10)
C4 0.0282(12) 0.0256(11) 0.0255(13) 0.0023(9) 0.0092(10) 0.0001(10)
C5 0.0229(12) 0.0254(11) 0.0350(14) 0.0057(9) 0.0063(10) 0.0046(10)
C6 0.0235(12) 0.0301(12) 0.0254(12) 0.0034(9) 0.0009(9) 0.0033(10)
C7 0.0223(12) 0.0273(11) 0.0249(12) 0.0011(9) 0.0003(9) 0.0032(9)
C8 0.0338(14) 0.0426(15) 0.0371(15) -0.0010(11) -0.0087(12) -0.0110(12)
C9 0.0383(16) 0.0555(18) 0.064(2) -0.0075(13) 0.0224(15) -0.0177(16)

loop_
_atom_type_symbol
_atom_type_description
_atom_type_scat_dispersion_real
_atom_type_scat_dispersion_imag
_atom_type_scat_source
C C 0.0033 0.0016 'International Tables Vol C Tables 4.2.6.8 and 6.1.1.4'
H H 0.0000 0.0000 'International Tables Vol C Tables 4.2.6.8 and 6.1.1.4'
N N 0.0061 0.0033 'International Tables Vol C Tables 4.2.6.8 and 6.1.1.4'
O O 0.0106 0.0060 'International Tables Vol C Tables 4.2.6.8 and 6.1.1.4'
Br Br -0.2901 2.4595 'International Tables Vol C Tables 4.2.6.8 and 6.1.1.4'

loop_
_geom_angle_atom_site_label_1
_geom_angle_atom_site_label_2
_geom_angle_atom_site_label_3
_geom_angle
N2 O2 C9 108.60(19)
C7 N1 C1 123.95(18)
C7 N1 H1N 118.0
C1 N1 H1N 118.0
C7 N2 O2 114.55(17)
C7 N2 C8 121.04(19)
O2 N2 C8 112.62(18)
C2 C1 C6 119.4(2)
C2 C1 N1 118.07(19)
C6 C1 N1 122.5(2)
C3 C2 C1 120.4(2)
C3 C2 H2 119.8
C1 C2 H2 119.8
C4 C3 C2 119.2(2)
C4 C3 H3 120.4
C2 C3 H3 120.4
C3 C4 C5 121.5(2)
C3 C4 Br1 118.85(18)
C5 C4 Br1 119.62(16)
C4 C5 C6 119.0(2)
C4 C5 H5 120.5
C6 C5 H5 120.5
C5 C6 C1 120.5(2)
C5 C6 H6 119.8
C1 C6 H6 119.8
O1 C7 N1 125.1(2)
O1 C7 N2 120.1(2)
N1 C7 N2 114.73(19)
N2 C8 H8A 109.5
N2 C8 H8B 109.5
H8A C8 H8B 109.5
N2 C8 H8C 109.5
H8A C8 H8C 109.5
H8B C8 H8C 109.5
O2 C9 H9A 109.5
O2 C9 H9B 109.5
H9A C9 H9B 109.5
O2 C9 H9C 109.5
H9A C9 H9C 109.5
H9B C9 H9C 109.5

loop_
_geom_bond_atom_site_label_1
_geom_bond_atom_site_label_2
_geom_bond_distance
Br1 C4 1.904(2)
O1 C7 1.228(3)
O2 N2 1.410(2)
O2 C9 1.421(3)
N1 C7 1.361(3)
N1 C1 1.411(3)
N1 H1N 0.8800
N2 C7 1.373(3)
N2 C8 1.448(3)
C1 C2 1.388(3)
C1 C6 1.391(3)
C2 C3 1.380(3)
C2 H2 0.9500
C3 C4 1.378(3)
C3 H3 0.9500
C4 C5 1.380(3)
C5 C6 1.381(3)
C5 H5 0.9500
C6 H6 0.9500
C8 H8A 0.9800
C8 H8B 0.9800
C8 H8C 0.9800
C9 H9A 0.9800
C9 H9B 0.9800
C9 H9C 0.9800

loop_
_geom_hbond_atom_site_label_D
_geom_hbond_atom_site_label_H
_geom_hbond_atom_site_label_A
_geom_hbond_site_symmetry_A
_geom_hbond_distance_DH
_geom_hbond_distance_HA
_geom_hbond_distance_DA
_geom_hbond_angle_DHA
N1 H1N O1 8_557 0.88 2.39 3.130(2) 142.2
C2 H2 O1 8_557 0.95 2.42 3.217(3) 141.6
C9 H9A Cg1 8_557 0.98 2.99 3.477(3) 112

loop_
_geom_torsion_atom_site_label_1
_geom_torsion_atom_site_label_2
_geom_torsion_atom_site_label_3
_geom_torsion_atom_site_label_4
_geom_torsion
C9 O2 N2 C7 116.7(2)
C9 O2 N2 C8 -99.8(2)
C7 N1 C1 C2 -141.5(2)
C7 N1 C1 C6 40.2(3)
C6 C1 C2 C3 -2.8(3)
N1 C1 C2 C3 178.9(2)
C1 C2 C3 C4 0.9(3)
C2 C3 C4 C5 1.4(3)
C2 C3 C4 Br1 -179.30(17)
C3 C4 C5 C6 -1.9(3)
Br1 C4 C5 C6 178.85(16)
C4 C5 C6 C1 0.0(3)
C2 C1 C6 C5 2.3(3)
N1 C1 C6 C5 -179.4(2)
C1 N1 C7 O1 -1.2(4)
C1 N1 C7 N2 -177.6(2)
O2 N2 C7 O1 165.9(2)
C8 N2 C7 O1 25.7(3)
O2 N2 C7 N1 -17.6(3)
C8 N2 C7 N1 -157.8(2)

_cod_database_fobs_code 2240950
